data_7700475
loop_
_publ_author_name
'Chang, Chao-Wan'
'Cheng, Ming-Chuan'
'Lee, Gene-Hsiang'
'Peng, Shie-Ming'

_publ_section_title
;
 Facile synthesis of 1,5-disubstituted tetrazoles by reacting a ruthenium
 acetylide complex with trimethylsilyl azide.
;
_journal_issue 31
_journal_name_full 'Dalton transactions (Cambridge, England : 2003)'
_journal_page_first 11732
_journal_page_last 11742
_journal_paper_doi 10.1039/c9dt02363a
_journal_volume 48
_journal_year 2019
_chemical_absolute_configuration ad
_chemical_formula_sum 'C15 H9 F5 N4'
_chemical_formula_weight 340.26
_space_group_crystal_system monoclinic
_space_group_IT_number 4
_space_group_name_Hall 'P 2yb'
_space_group_name_H-M_alt 'P 1 21 1'
_symmetry_space_group_name_Hall 'P 2yb'
_symmetry_space_group_name_H-M 'P 1 21 1'
_atom_sites_solution_hydrogens geom
_audit_creation_method SHELXL-2014/7
_audit_update_record
;
2019-05-31 deposited with the CCDC.    2019-07-08 downloaded from the CCDC.
;
_cell_angle_alpha 90
_cell_angle_beta 93.2052(8)
_cell_angle_gamma 90
_cell_formula_units_Z 2
_cell_length_a 7.6879(2)
_cell_length_b 5.99050(10)
_cell_length_c 15.1858(4)
_cell_measurement_reflns_used 9969
_cell_measurement_temperature 200(2)
_cell_measurement_theta_max 74.96
_cell_measurement_theta_min 2.91
_cell_volume 698.28(3)
_computing_cell_refinement 'Bruker SAINT'
_computing_data_collection 'Bruker APEX3'
_computing_data_reduction 'Bruker SAINT'
_computing_molecular_graphics 'Bruker SHELXTL'
_computing_publication_material 'Bruker SHELXTL'
_computing_structure_refinement 'SHELXL-2014/7 (Sheldrick, 2014)'
_computing_structure_solution 'SHELXS-97 (Sheldrick 2008)'
_diffrn_ambient_temperature 200(2)
_diffrn_measured_fraction_theta_full 0.998
_diffrn_measured_fraction_theta_max 0.997
_diffrn_measurement_device_type 'Bruker D8 VENTURE'
_diffrn_measurement_method '\f and \w scans'
_diffrn_radiation_type CuK\a
_diffrn_radiation_wavelength 1.54178
_diffrn_reflns_av_R_equivalents 0.0153
_diffrn_reflns_av_unetI/netI 0.0250
_diffrn_reflns_Laue_measured_fraction_full 0.998
_diffrn_reflns_Laue_measured_fraction_max 0.997
_diffrn_reflns_limit_h_max 9
_diffrn_reflns_limit_h_min -9
_diffrn_reflns_limit_k_max 7
_diffrn_reflns_limit_k_min -6
_diffrn_reflns_limit_l_max 18
_diffrn_reflns_limit_l_min -18
_diffrn_reflns_number 5325
_diffrn_reflns_point_group_measured_fraction_full 0.986
_diffrn_reflns_point_group_measured_fraction_max 0.975
_diffrn_reflns_theta_full 67.679
_diffrn_reflns_theta_max 74.953
_diffrn_reflns_theta_min 2.914
_exptl_absorpt_coefficient_mu 1.299
_exptl_absorpt_correction_T_max 0.7539
_exptl_absorpt_correction_T_min 0.6475
_exptl_absorpt_correction_type multi-scan
_exptl_absorpt_process_details 'SADABS (Bruker, 2016)'
_exptl_crystal_colour colourless
_exptl_crystal_density_diffrn 1.618
_exptl_crystal_description needle
_exptl_crystal_F_000 344
_exptl_crystal_size_max 0.403
_exptl_crystal_size_mid 0.106
_exptl_crystal_size_min 0.043
_refine_diff_density_max 0.134
_refine_diff_density_min -0.167
_refine_diff_density_rms 0.030
_refine_ls_abs_structure_details
; 
 Flack x determined using 1196 quotients [(I+)-(I-)]/[(I+)+(I-)] 
 (Parsons, Flack and Wagner, Acta Cryst. B69 (2013) 249-259). 
;
_refine_ls_abs_structure_Flack 0.03(4)
_refine_ls_extinction_method none
_refine_ls_goodness_of_fit_ref 1.053
_refine_ls_hydrogen_treatment constr
_refine_ls_matrix_type full
_refine_ls_number_parameters 217
_refine_ls_number_reflns 2818
_refine_ls_number_restraints 1
_refine_ls_restrained_S_all 1.053
_refine_ls_R_factor_all 0.0253
_refine_ls_R_factor_gt 0.0248
_refine_ls_shift/su_max 0.001
_refine_ls_shift/su_mean 0.000
_refine_ls_structure_factor_coef Fsqd
_refine_ls_weighting_details 'w=1/[\s^2^(Fo^2^)+(0.0321P)^2^+0.0981P] where P=(Fo^2^+2Fc^2^)/3'
_refine_ls_weighting_scheme calc
_refine_ls_wR_factor_gt 0.0641
_refine_ls_wR_factor_ref 0.0648
_reflns_Friedel_coverage 0.780
_reflns_Friedel_fraction_full 0.972
_reflns_Friedel_fraction_max 0.948
_reflns_number_gt 2768
_reflns_number_total 2818
_reflns_threshold_expression 'I > 2\s(I)'
_cod_data_source_file c9dt02363a2.cif
_cod_data_source_block ic19458
_cod_depositor_comments 'Adding full bibliography for 7700474--7700478.cif.'
_cod_database_code 7700475
_shelx_shelxl_version_number 2014/7
_shelx_space_group_comment
; 
The symmetry employed for this shelxl refinement is uniquely defined 
by the following loop, which should always be used as a source of 
symmetry information in preference to the above space-group names. 
They are only intended as comments. 
;
_shelx_estimated_absorpt_t_min 0.623
_shelx_estimated_absorpt_t_max 0.946

loop_
_space_group_symop_operation_xyz
'x, y, z'
'-x, y+1/2, -z'

loop_
_atom_site_label
_atom_site_type_symbol
_atom_site_fract_x
_atom_site_fract_y
_atom_site_fract_z
_atom_site_U_iso_or_equiv
_atom_site_adp_type
_atom_site_occupancy
_atom_site_site_symmetry_order
_atom_site_calc_flag
_atom_site_refinement_flags_posn
_atom_site_refinement_flags_adp
N1 N 0.08201(18) 0.1228(2) 0.61723(9) 0.0267(3) Uani 1 1 d . .
N2 N -0.0088(2) -0.0663(3) 0.59986(9) 0.0362(4) Uani 1 1 d . .
N3 N 0.0876(2) -0.1887(3) 0.55217(10) 0.0418(4) Uani 1 1 d . .
N4 N 0.2399(2) -0.0837(3) 0.53711(10) 0.0396(4) Uani 1 1 d . .
C1 C 0.2334(2) 0.1112(3) 0.57718(10) 0.0294(3) Uani 1 1 d . .
C2 C 0.3684(2) 0.2888(3) 0.57684(11) 0.0349(4) Uani 1 1 d . .
H2A H 0.3109 0.4319 0.5605 0.042 Uiso 1 1 calc R U
H2B H 0.4500 0.2531 0.5307 0.042 Uiso 1 1 calc R U
C3 C 0.4729(2) 0.3200(3) 0.66402(12) 0.0303(3) Uani 1 1 d . .
C4 C 0.4859(2) 0.1529(3) 0.72743(12) 0.0336(4) Uani 1 1 d . .
H4 H 0.4315 0.0127 0.7159 0.040 Uiso 1 1 calc R U
C5 C 0.5778(2) 0.1889(4) 0.80772(13) 0.0428(5) Uani 1 1 d . .
H5 H 0.5849 0.0745 0.8511 0.051 Uiso 1 1 calc R U
C6 C 0.6587(3) 0.3918(4) 0.82406(15) 0.0490(6) Uani 1 1 d . .
H6 H 0.7200 0.4179 0.8792 0.059 Uiso 1 1 calc R U
C7 C 0.6507(3) 0.5571(4) 0.76045(17) 0.0493(6) Uani 1 1 d . .
H7 H 0.7087 0.6951 0.7714 0.059 Uiso 1 1 calc R U
C8 C 0.5580(2) 0.5215(3) 0.68068(15) 0.0399(4) Uani 1 1 d . .
H8 H 0.5527 0.6357 0.6372 0.048 Uiso 1 1 calc R U
C9 C 0.0041(2) 0.3038(3) 0.66624(11) 0.0305(3) Uani 1 1 d . .
H9A H -0.1229 0.2781 0.6673 0.037 Uiso 1 1 calc R U
H9B H 0.0219 0.4464 0.6350 0.037 Uiso 1 1 calc R U
C10 C 0.0798(2) 0.3241(3) 0.76000(10) 0.0265(3) Uani 1 1 d . .
C11 C 0.0549(2) 0.1597(3) 0.82231(11) 0.0296(3) Uani 1 1 d . .
C12 C 0.1226(2) 0.1778(4) 0.90844(12) 0.0373(4) Uani 1 1 d . .
C13 C 0.2181(3) 0.3631(4) 0.93370(12) 0.0416(5) Uani 1 1 d . .
C14 C 0.2441(2) 0.5306(4) 0.87423(14) 0.0382(4) Uani 1 1 d . .
C15 C 0.1743(2) 0.5095(3) 0.78854(12) 0.0307(4) Uani 1 1 d . .
F1 F -0.03852(14) -0.0214(2) 0.80028(7) 0.0396(3) Uani 1 1 d . .
F2 F 0.09346(18) 0.0168(3) 0.96710(8) 0.0564(4) Uani 1 1 d . .
F3 F 0.2855(2) 0.3788(3) 1.01639(8) 0.0658(5) Uani 1 1 d . .
F4 F 0.33699(17) 0.7109(2) 0.89840(9) 0.0566(4) Uani 1 1 d . .
F5 F 0.20257(14) 0.67632(18) 0.73254(8) 0.0403(3) Uani 1 1 d . .

loop_
_atom_site_aniso_label
_atom_site_aniso_U_11
_atom_site_aniso_U_22
_atom_site_aniso_U_33
_atom_site_aniso_U_23
_atom_site_aniso_U_13
_atom_site_aniso_U_12
N1 0.0331(7) 0.0231(7) 0.0231(6) -0.0016(5) -0.0064(5) 0.0009(5)
N2 0.0479(9) 0.0284(8) 0.0305(7) 0.0005(6) -0.0126(6) -0.0068(7)
N3 0.0675(11) 0.0282(8) 0.0281(7) -0.0049(7) -0.0111(7) -0.0020(8)
N4 0.0575(10) 0.0342(9) 0.0265(7) -0.0063(6) -0.0027(6) 0.0082(8)
C1 0.0378(8) 0.0308(9) 0.0190(7) -0.0011(7) -0.0048(6) 0.0070(7)
C2 0.0396(9) 0.0365(10) 0.0288(8) 0.0028(7) 0.0021(7) 0.0002(8)
C3 0.0257(7) 0.0302(9) 0.0352(8) -0.0037(7) 0.0044(6) 0.0040(7)
C4 0.0313(8) 0.0322(10) 0.0370(9) -0.0015(8) -0.0023(7) 0.0035(7)
C5 0.0347(9) 0.0519(13) 0.0407(10) -0.0033(9) -0.0069(8) 0.0132(9)
C6 0.0317(9) 0.0644(15) 0.0496(12) -0.0246(11) -0.0104(8) 0.0116(9)
C7 0.0339(9) 0.0420(13) 0.0715(15) -0.0258(11) 0.0000(9) -0.0026(8)
C8 0.0345(9) 0.0311(10) 0.0546(12) -0.0058(9) 0.0074(8) -0.0003(7)
C9 0.0339(8) 0.0293(9) 0.0276(8) -0.0016(7) -0.0042(6) 0.0077(7)
C10 0.0243(7) 0.0285(8) 0.0266(8) -0.0031(7) 0.0012(6) 0.0056(6)
C11 0.0257(7) 0.0325(9) 0.0308(8) -0.0016(7) 0.0036(6) 0.0027(7)
C12 0.0360(9) 0.0502(12) 0.0264(8) 0.0057(8) 0.0075(7) 0.0091(8)
C13 0.0387(10) 0.0607(14) 0.0248(8) -0.0115(8) -0.0027(7) 0.0105(9)
C14 0.0317(8) 0.0411(11) 0.0415(10) -0.0170(8) -0.0012(7) 0.0035(7)
C15 0.0309(8) 0.0284(9) 0.0329(9) -0.0047(7) 0.0028(7) 0.0064(7)
F1 0.0389(5) 0.0342(6) 0.0460(6) 0.0022(5) 0.0051(4) -0.0049(5)
F2 0.0622(8) 0.0716(10) 0.0364(6) 0.0207(6) 0.0110(5) 0.0064(7)
F3 0.0687(9) 0.0975(13) 0.0294(6) -0.0147(7) -0.0135(6) 0.0091(8)
F4 0.0520(7) 0.0501(8) 0.0665(8) -0.0310(7) -0.0075(6) -0.0054(6)
F5 0.0454(6) 0.0259(6) 0.0498(6) 0.0011(5) 0.0039(5) 0.0012(4)

loop_
_atom_type_symbol
_atom_type_description
_atom_type_scat_dispersion_real
_atom_type_scat_dispersion_imag
_atom_type_scat_source
C C 0.0181 0.0091 'International Tables Vol C Tables 4.2.6.8 and 6.1.1.4'
H H 0.0000 0.0000 'International Tables Vol C Tables 4.2.6.8 and 6.1.1.4'
N N 0.0311 0.0180 'International Tables Vol C Tables 4.2.6.8 and 6.1.1.4'
F F 0.0727 0.0534 'International Tables Vol C Tables 4.2.6.8 and 6.1.1.4'

loop_
_geom_angle_atom_site_label_1
_geom_angle_atom_site_label_2
_geom_angle_atom_site_label_3
_geom_angle
C1 N1 N2 108.64(14)
C1 N1 C9 131.13(15)
N2 N1 C9 120.01(14)
N3 N2 N1 106.22(15)
N2 N3 N4 110.98(15)
C1 N4 N3 106.07(16)
N4 C1 N1 108.08(17)
N4 C1 C2 125.99(17)
N1 C1 C2 125.93(16)
C1 C2 C3 114.82(15)
C4 C3 C8 119.02(17)
C4 C3 C2 121.94(17)
C8 C3 C2 119.04(18)
C3 C4 C5 120.62(19)
C6 C5 C4 119.7(2)
C5 C6 C7 120.17(19)
C6 C7 C8 120.1(2)
C7 C8 C3 120.4(2)
N1 C9 C10 113.06(14)
C15 C10 C11 116.52(15)
C15 C10 C9 121.81(16)
C11 C10 C9 121.65(16)
F1 C11 C12 118.01(17)
F1 C11 C10 119.99(15)
C12 C11 C10 121.99(17)
F2 C12 C13 120.19(17)
F2 C12 C11 120.21(19)
C13 C12 C11 119.60(18)
F3 C13 C14 120.3(2)
F3 C13 C12 119.5(2)
C14 C13 C12 120.16(16)
F4 C14 C13 120.40(17)
F4 C14 C15 120.4(2)
C13 C14 C15 119.23(18)
F5 C15 C10 120.11(15)
F5 C15 C14 117.41(17)
C10 C15 C14 122.47(17)

loop_
_geom_bond_atom_site_label_1
_geom_bond_atom_site_label_2
_geom_bond_distance
N1 C1 1.345(2)
N1 N2 1.349(2)
N1 C9 1.463(2)
N2 N3 1.293(2)
N3 N4 1.360(3)
N4 C1 1.319(2)
C1 C2 1.487(3)
C2 C3 1.521(2)
C3 C4 1.388(3)
C3 C8 1.390(3)
C4 C5 1.391(3)
C5 C6 1.382(3)
C6 C7 1.382(4)
C7 C8 1.387(3)
C9 C10 1.513(2)
C10 C15 1.383(3)
C10 C11 1.387(2)
C11 F1 1.333(2)
C11 C12 1.385(2)
C12 F2 1.340(2)
C12 C13 1.374(3)
C13 F3 1.335(2)
C13 C14 1.372(3)
C14 F4 1.335(2)
C14 C15 1.385(3)
C15 F5 1.338(2)
